data_2236986
loop_
_publ_author_name
'Gowrisankar, Saravanan'
'Neumann, Helfried'
'Spannenberg, Anke'
'Beller, Matthias'

_publ_section_title
;
 Dicyclohexylbis(naphthalen-1-ylmethyl)phosphonium chloride chloroform
 disolvate
;
_journal_coeditor_code PK2454
_journal_issue 12
_journal_name_full 'Acta Crystallographica Section E'
_journal_page_first o3373
_journal_paper_doi 10.1107/S1600536812046661
_journal_volume 68
_journal_year 2012
_chemical_formula_iupac 'C34 H40 P +, Cl -, 2C H Cl3'
_chemical_formula_moiety 'C34 H40 P +, Cl -, 2(C H Cl3)'
_chemical_formula_sum 'C36 H42 Cl7 P'
_chemical_formula_weight 753.82
_chemical_name_systematic
;
Dicyclohexylbis(naphthalen-1-ylmethyl)phosphonium chloride chloroform
disolvate
;
_space_group_IT_number 2
_space_group_name_Hall '-P 1'
_symmetry_cell_setting triclinic
_symmetry_space_group_name_Hall '-P 1'
_symmetry_space_group_name_H-M 'P -1'
_atom_sites_solution_hydrogens geom
_atom_sites_solution_primary direct
_atom_sites_solution_secondary difmap
_audit_creation_method SHELXL-97
_cell_angle_alpha 77.7850(10)
_cell_angle_beta 64.2420(10)
_cell_angle_gamma 64.7380(10)
_cell_formula_units_Z 2
_cell_length_a 12.3079(2)
_cell_length_b 12.7150(2)
_cell_length_c 14.0310(3)
_cell_measurement_reflns_used 9914
_cell_measurement_temperature 150(2)
_cell_measurement_theta_max 28.78
_cell_measurement_theta_min 2.43
_cell_volume 1787.56(6)
_computing_cell_refinement 'SAINT (Bruker, 2009)'
_computing_data_collection 'APEX2 (Bruker, 2011)'
_computing_data_reduction 'SAINT (Bruker, 2009)'
_computing_molecular_graphics 'XP in SHELXTL (Sheldrick, 2008)'
_computing_publication_material 'SHELXTL (Sheldrick, 2008)'
_computing_structure_refinement 'SHELXL97 (Sheldrick, 2008)'
_computing_structure_solution 'SHELXS97 (Sheldrick, 2008)'
_diffrn_ambient_temperature 150(2)
_diffrn_detector_area_resol_mean 8.33
_diffrn_measured_fraction_theta_full 1.000
_diffrn_measured_fraction_theta_max 1.000
_diffrn_measurement_device_type 'Bruker Kappa APEXII DUO'
_diffrn_measurement_method '\w and \f scans'
_diffrn_radiation_monochromator 'curved graphite'
_diffrn_radiation_source 'fine-focus sealed tube'
_diffrn_radiation_type MoK\a
_diffrn_radiation_wavelength 0.71073
_diffrn_reflns_av_R_equivalents 0.0249
_diffrn_reflns_av_sigmaI/netI 0.0194
_diffrn_reflns_limit_h_max 16
_diffrn_reflns_limit_h_min -16
_diffrn_reflns_limit_k_max 16
_diffrn_reflns_limit_k_min -16
_diffrn_reflns_limit_l_max 18
_diffrn_reflns_limit_l_min -18
_diffrn_reflns_number 40097
_diffrn_reflns_theta_full 28.28
_diffrn_reflns_theta_max 28.28
_diffrn_reflns_theta_min 1.61
_exptl_absorpt_coefficient_mu 0.626
_exptl_absorpt_correction_T_max 1.00
_exptl_absorpt_correction_T_min 0.96
_exptl_absorpt_correction_type multi-scan
_exptl_absorpt_process_details '(SADABS; Bruker, 2008)'
_exptl_crystal_colour colourless
_exptl_crystal_density_diffrn 1.401
_exptl_crystal_density_method 'not measured'
_exptl_crystal_description prism
_exptl_crystal_F_000 784
_exptl_crystal_size_max 0.43
_exptl_crystal_size_mid 0.30
_exptl_crystal_size_min 0.19
_refine_diff_density_max 0.528
_refine_diff_density_min -0.439
_refine_ls_extinction_method none
_refine_ls_goodness_of_fit_ref 1.025
_refine_ls_hydrogen_treatment constr
_refine_ls_matrix_type full
_refine_ls_number_parameters 397
_refine_ls_number_reflns 8871
_refine_ls_number_restraints 0
_refine_ls_restrained_S_all 1.025
_refine_ls_R_factor_all 0.0382
_refine_ls_R_factor_gt 0.0301
_refine_ls_shift/su_max 0.001
_refine_ls_shift/su_mean 0.000
_refine_ls_structure_factor_coef Fsqd
_refine_ls_weighting_details 'calc w=1/[\s^2^(Fo^2^)+(0.0389P)^2^+0.7399P] where P=(Fo^2^+2Fc^2^)/3'
_refine_ls_weighting_scheme calc
_refine_ls_wR_factor_gt 0.0757
_refine_ls_wR_factor_ref 0.0804
_reflns_number_gt 7562
_reflns_number_total 8871
_reflns_threshold_expression I>2\s(I)
_cod_data_source_file pk2454.cif
_cod_data_source_block I
_cod_database_code 2236986
_cod_database_fobs_code 2236986

loop_
_symmetry_equiv_pos_as_xyz
'x, y, z'
'-x, -y, -z'

loop_
_atom_site_type_symbol
_atom_site_label
_atom_site_fract_x
_atom_site_fract_y
_atom_site_fract_z
_atom_site_U_iso_or_equiv
_atom_site_adp_type
_atom_site_calc_flag
_atom_site_refinement_flags
_atom_site_occupancy
_atom_site_symmetry_multiplicity
C C1 0.44144(12) 0.61109(11) 0.90253(10) 0.0165(2) Uani d . 1 1
H H1A 0.5159 0.5375 0.8745 0.020 Uiso calc R 1 1
H H1B 0.4173 0.6098 0.9798 0.020 Uiso calc R 1 1
C C2 0.32732(12) 0.61845(11) 0.88257(10) 0.0167(2) Uani d . 1 1
C C3 0.20342(12) 0.68760(12) 0.94598(10) 0.0197(2) Uani d . 1 1
H H3 0.1905 0.7182 1.0079 0.024 Uiso calc R 1 1
C C4 0.09523(13) 0.71393(12) 0.92063(11) 0.0230(3) Uani d . 1 1
H H4 0.0107 0.7627 0.9648 0.028 Uiso calc R 1 1
C C5 0.11233(13) 0.66932(12) 0.83288(11) 0.0225(3) Uani d . 1 1
H H5 0.0402 0.6910 0.8138 0.027 Uiso calc R 1 1
C C6 0.23635(12) 0.59097(11) 0.76938(10) 0.0186(2) Uani d . 1 1
C C7 0.25333(14) 0.54077(12) 0.68056(11) 0.0236(3) Uani d . 1 1
H H7 0.1804 0.5593 0.6634 0.028 Uiso calc R 1 1
C C8 0.37273(14) 0.46629(13) 0.61920(11) 0.0260(3) Uani d . 1 1
H H8 0.3829 0.4344 0.5590 0.031 Uiso calc R 1 1
C C9 0.48129(14) 0.43644(12) 0.64492(11) 0.0250(3) Uani d . 1 1
H H9 0.5639 0.3830 0.6028 0.030 Uiso calc R 1 1
C C10 0.46889(13) 0.48361(11) 0.72995(10) 0.0204(2) Uani d . 1 1
H H10 0.5431 0.4629 0.7460 0.024 Uiso calc R 1 1
C C11 0.34605(12) 0.56336(11) 0.79468(10) 0.0170(2) Uani d . 1 1
C C12 0.36962(12) 0.85580(11) 0.92346(10) 0.0202(2) Uani d . 1 1
H H12A 0.2826 0.8574 0.9382 0.024 Uiso calc R 1 1
H H12B 0.3797 0.8409 0.9919 0.024 Uiso calc R 1 1
C C13 0.37027(12) 0.97536(11) 0.88234(10) 0.0189(2) Uani d . 1 1
C C14 0.46891(13) 1.00426(12) 0.87525(11) 0.0237(3) Uani d . 1 1
H H14 0.5370 0.9478 0.8953 0.028 Uiso calc R 1 1
C C15 0.47188(15) 1.11567(13) 0.83897(12) 0.0299(3) Uani d . 1 1
H H15 0.5414 1.1335 0.8347 0.036 Uiso calc R 1 1
C C16 0.37468(15) 1.19780(13) 0.80997(12) 0.0297(3) Uani d . 1 1
H H16 0.3778 1.2722 0.7843 0.036 Uiso calc R 1 1
C C17 0.26942(14) 1.17314(12) 0.81783(10) 0.0242(3) Uani d . 1 1
C C18 0.16649(17) 1.25885(13) 0.78941(12) 0.0339(4) Uani d . 1 1
H H18 0.1702 1.3329 0.7627 0.041 Uiso calc R 1 1
C C19 0.06345(16) 1.23673(14) 0.79980(13) 0.0361(4) Uani d . 1 1
H H19 -0.0040 1.2950 0.7800 0.043 Uiso calc R 1 1
C C20 0.05607(15) 1.12812(14) 0.83962(13) 0.0320(3) Uani d . 1 1
H H20 -0.0173 1.1137 0.8480 0.038 Uiso calc R 1 1
C C21 0.15393(14) 1.04247(12) 0.86660(11) 0.0253(3) Uani d . 1 1
H H21 0.1476 0.9692 0.8930 0.030 Uiso calc R 1 1
C C22 0.26485(13) 1.06140(11) 0.85580(10) 0.0194(2) Uani d . 1 1
C C23 0.65067(12) 0.69625(11) 0.84201(10) 0.0163(2) Uani d . 1 1
H H23 0.6741 0.7663 0.8160 0.020 Uiso calc R 1 1
C C24 0.64789(13) 0.66496(12) 0.95505(10) 0.0214(3) Uani d . 1 1
H H24A 0.5826 0.7314 1.0013 0.026 Uiso calc R 1 1
H H24B 0.6218 0.5974 0.9838 0.026 Uiso calc R 1 1
C C25 0.78219(13) 0.63550(13) 0.95501(11) 0.0239(3) Uani d . 1 1
H H25A 0.8033 0.7061 0.9346 0.029 Uiso calc R 1 1
H H25B 0.7800 0.6102 1.0274 0.029 Uiso calc R 1 1
C C26 0.88789(13) 0.53957(12) 0.87858(11) 0.0241(3) Uani d . 1 1
H H26A 0.8724 0.4664 0.9036 0.029 Uiso calc R 1 1
H H26B 0.9739 0.5262 0.8771 0.029 Uiso calc R 1 1
C C27 0.88938(12) 0.57150(12) 0.76716(11) 0.0227(3) Uani d . 1 1
H H27A 0.9569 0.5066 0.7197 0.027 Uiso calc R 1 1
H H27B 0.9118 0.6411 0.7398 0.027 Uiso calc R 1 1
C C28 0.75650(12) 0.59640(11) 0.76726(10) 0.0203(2) Uani d . 1 1
H H28A 0.7359 0.5256 0.7910 0.024 Uiso calc R 1 1
H H28B 0.7586 0.6182 0.6946 0.024 Uiso calc R 1 1
C C29 0.50206(12) 0.75688(11) 0.70404(9) 0.0165(2) Uani d . 1 1
H H29 0.5433 0.6776 0.6747 0.020 Uiso calc R 1 1
C C30 0.58989(13) 0.82273(12) 0.62941(10) 0.0212(3) Uani d . 1 1
H H30A 0.5469 0.9060 0.6468 0.025 Uiso calc R 1 1
H H30B 0.6741 0.7900 0.6379 0.025 Uiso calc R 1 1
C C31 0.61324(13) 0.80974(13) 0.51507(10) 0.0246(3) Uani d . 1 1
H H31A 0.6667 0.8541 0.4666 0.030 Uiso calc R 1 1
H H31B 0.6629 0.7268 0.4968 0.030 Uiso calc R 1 1
C C32 0.48614(14) 0.85304(13) 0.49863(11) 0.0263(3) Uani d . 1 1
H H32A 0.5059 0.8339 0.4266 0.032 Uiso calc R 1 1
H H32B 0.4445 0.9388 0.5038 0.032 Uiso calc R 1 1
C C33 0.39099(13) 0.79931(12) 0.57971(10) 0.0226(3) Uani d . 1 1
H H33A 0.4259 0.7153 0.5669 0.027 Uiso calc R 1 1
H H33B 0.3065 0.8366 0.5714 0.027 Uiso calc R 1 1
C C34 0.36958(12) 0.81527(11) 0.69249(10) 0.0183(2) Uani d . 1 1
H H34A 0.3083 0.7794 0.7442 0.022 Uiso calc R 1 1
H H34B 0.3314 0.8992 0.7068 0.022 Uiso calc R 1 1
C C35 0.89295(14) 0.32618(14) 0.56997(11) 0.0283(3) Uani d . 1 1
H H35 0.8467 0.3208 0.6485 0.034 Uiso calc R 1 1
C C36 0.14817(15) -0.01492(14) 0.26931(12) 0.0309(3) Uani d . 1 1
H H36 0.1925 -0.1015 0.2645 0.037 Uiso calc R 1 1
Cl Cl1 0.71624(3) 0.29319(3) 0.82907(2) 0.02431(7) Uani d . 1 1
Cl Cl2 0.83623(5) 0.47307(4) 0.52736(3) 0.04050(10) Uani d . 1 1
Cl Cl3 1.06121(4) 0.27508(5) 0.53884(4) 0.04713(12) Uani d . 1 1
Cl Cl4 0.86009(4) 0.24063(4) 0.51101(4) 0.04124(10) Uani d . 1 1
Cl Cl5 0.19955(5) 0.03165(5) 0.34606(4) 0.05000(12) Uani d . 1 1
Cl Cl6 0.19249(5) 0.04763(4) 0.14031(3) 0.04382(11) Uani d . 1 1
Cl Cl7 -0.02108(4) 0.02160(5) 0.32916(4) 0.04959(12) Uani d . 1 1
P P1 0.49134(3) 0.73346(3) 0.84032(2) 0.01467(7) Uani d . 1 1

loop_
_atom_site_aniso_label
_atom_site_aniso_U_11
_atom_site_aniso_U_22
_atom_site_aniso_U_33
_atom_site_aniso_U_12
_atom_site_aniso_U_13
_atom_site_aniso_U_23
C1 0.0170(6) 0.0159(6) 0.0181(5) -0.0075(5) -0.0085(5) 0.0031(4)
C2 0.0170(6) 0.0171(6) 0.0173(5) -0.0088(5) -0.0077(5) 0.0041(4)
C3 0.0191(6) 0.0231(6) 0.0167(6) -0.0103(5) -0.0054(5) 0.0008(5)
C4 0.0157(6) 0.0266(7) 0.0226(6) -0.0076(5) -0.0039(5) -0.0024(5)
C5 0.0169(6) 0.0264(7) 0.0259(6) -0.0091(5) -0.0099(5) 0.0011(5)
C6 0.0187(6) 0.0200(6) 0.0195(6) -0.0096(5) -0.0085(5) 0.0021(5)
C7 0.0254(7) 0.0271(7) 0.0238(6) -0.0131(6) -0.0122(5) 0.0010(5)
C8 0.0307(7) 0.0274(7) 0.0234(6) -0.0136(6) -0.0098(6) -0.0036(5)
C9 0.0229(7) 0.0222(7) 0.0257(7) -0.0078(5) -0.0050(5) -0.0045(5)
C10 0.0177(6) 0.0184(6) 0.0243(6) -0.0064(5) -0.0082(5) -0.0001(5)
C11 0.0177(6) 0.0166(6) 0.0173(5) -0.0085(5) -0.0067(5) 0.0029(4)
C12 0.0170(6) 0.0158(6) 0.0205(6) -0.0033(5) -0.0038(5) -0.0011(5)
C13 0.0186(6) 0.0171(6) 0.0163(5) -0.0047(5) -0.0036(5) -0.0032(4)
C14 0.0200(6) 0.0232(7) 0.0257(7) -0.0055(5) -0.0068(5) -0.0069(5)
C15 0.0263(7) 0.0296(8) 0.0324(7) -0.0149(6) -0.0006(6) -0.0127(6)
C16 0.0350(8) 0.0198(7) 0.0262(7) -0.0133(6) -0.0006(6) -0.0037(5)
C17 0.0292(7) 0.0175(6) 0.0164(6) -0.0045(5) -0.0037(5) -0.0034(5)
C18 0.0422(9) 0.0198(7) 0.0242(7) -0.0002(6) -0.0111(6) 0.0001(5)
C19 0.0359(8) 0.0308(8) 0.0293(7) 0.0071(7) -0.0182(7) -0.0083(6)
C20 0.0255(7) 0.0329(8) 0.0351(8) 0.0011(6) -0.0148(6) -0.0163(6)
C21 0.0228(7) 0.0210(6) 0.0302(7) -0.0027(5) -0.0103(6) -0.0093(5)
C22 0.0210(6) 0.0166(6) 0.0160(5) -0.0032(5) -0.0052(5) -0.0050(4)
C23 0.0154(5) 0.0160(6) 0.0180(6) -0.0059(5) -0.0065(5) -0.0013(4)
C24 0.0183(6) 0.0269(7) 0.0181(6) -0.0066(5) -0.0076(5) -0.0023(5)
C25 0.0221(6) 0.0284(7) 0.0248(6) -0.0089(6) -0.0130(5) -0.0007(5)
C26 0.0187(6) 0.0226(7) 0.0304(7) -0.0066(5) -0.0119(5) 0.0024(5)
C27 0.0155(6) 0.0219(6) 0.0257(6) -0.0049(5) -0.0049(5) -0.0025(5)
C28 0.0175(6) 0.0201(6) 0.0215(6) -0.0051(5) -0.0062(5) -0.0053(5)
C29 0.0178(6) 0.0166(6) 0.0153(5) -0.0070(5) -0.0070(5) 0.0011(4)
C30 0.0224(6) 0.0229(6) 0.0191(6) -0.0118(5) -0.0079(5) 0.0043(5)
C31 0.0232(7) 0.0280(7) 0.0180(6) -0.0099(6) -0.0050(5) 0.0018(5)
C32 0.0292(7) 0.0310(7) 0.0174(6) -0.0109(6) -0.0100(5) 0.0024(5)
C33 0.0235(6) 0.0249(7) 0.0210(6) -0.0077(5) -0.0116(5) -0.0006(5)
C34 0.0181(6) 0.0179(6) 0.0182(6) -0.0062(5) -0.0078(5) 0.0013(5)
C35 0.0259(7) 0.0374(8) 0.0219(6) -0.0135(6) -0.0069(6) -0.0039(6)
C36 0.0313(8) 0.0293(8) 0.0281(7) -0.0107(6) -0.0058(6) -0.0078(6)
Cl1 0.02448(16) 0.02486(16) 0.01802(14) -0.00554(13) -0.00729(12) -0.00050(11)
Cl2 0.0563(3) 0.0318(2) 0.0359(2) -0.01182(18) -0.02168(19) -0.00852(16)
Cl3 0.0290(2) 0.0641(3) 0.0494(3) -0.0193(2) -0.01541(18) -0.0004(2)
Cl4 0.0438(2) 0.0338(2) 0.0546(3) -0.01270(18) -0.0253(2) -0.00839(18)
Cl5 0.0404(2) 0.0713(3) 0.0443(2) -0.0256(2) -0.00782(19) -0.0232(2)
Cl6 0.0471(2) 0.0364(2) 0.0358(2) -0.01224(19) -0.01105(18) 0.00287(17)
Cl7 0.0329(2) 0.0653(3) 0.0516(3) -0.0232(2) -0.00251(19) -0.0249(2)
P1 0.01423(14) 0.01409(14) 0.01540(14) -0.00529(11) -0.00604(11) 0.00047(11)

loop_
_atom_type_symbol
_atom_type_description
_atom_type_scat_dispersion_real
_atom_type_scat_dispersion_imag
_atom_type_scat_source
C C 0.0033 0.0016 'International Tables Vol C Tables 4.2.6.8 and 6.1.1.4'
H H 0.0000 0.0000 'International Tables Vol C Tables 4.2.6.8 and 6.1.1.4'
P P 0.1023 0.0942 'International Tables Vol C Tables 4.2.6.8 and 6.1.1.4'
Cl Cl 0.1484 0.1585 'International Tables Vol C Tables 4.2.6.8 and 6.1.1.4'

loop_
_geom_angle_atom_site_label_1
_geom_angle_atom_site_label_2
_geom_angle_atom_site_label_3
_geom_angle
C2 C1 P1 111.98(8)
C2 C1 H1A 109.2
P1 C1 H1A 109.2
C2 C1 H1B 109.2
P1 C1 H1B 109.2
H1A C1 H1B 107.9
C3 C2 C11 119.73(11)
C3 C2 C1 118.60(11)
C11 C2 C1 121.46(11)
C2 C3 C4 121.25(12)
C2 C3 H3 119.4
C4 C3 H3 119.4
C5 C4 C3 119.85(12)
C5 C4 H4 120.1
C3 C4 H4 120.1
C4 C5 C6 120.96(12)
C4 C5 H5 119.5
C6 C5 H5 119.5
C7 C6 C5 121.09(12)
C7 C6 C11 119.40(12)
C5 C6 C11 119.51(12)
C8 C7 C6 120.98(13)
C8 C7 H7 119.5
C6 C7 H7 119.5
C7 C8 C9 120.05(13)
C7 C8 H8 120.0
C9 C8 H8 120.0
C10 C9 C8 120.68(13)
C10 C9 H9 119.7
C8 C9 H9 119.7
C9 C10 C11 120.77(12)
C9 C10 H10 119.6
C11 C10 H10 119.6
C10 C11 C6 118.10(11)
C10 C11 C2 123.55(11)
C6 C11 C2 118.35(11)
C13 C12 P1 117.85(9)
C13 C12 H12A 107.8
P1 C12 H12A 107.8
C13 C12 H12B 107.8
P1 C12 H12B 107.8
H12A C12 H12B 107.2
C14 C13 C22 119.42(12)
C14 C13 C12 119.94(12)
C22 C13 C12 120.56(12)
C13 C14 C15 121.69(13)
C13 C14 H14 119.2
C15 C14 H14 119.2
C16 C15 C14 119.87(14)
C16 C15 H15 120.1
C14 C15 H15 120.1
C15 C16 C17 120.65(13)
C15 C16 H16 119.7
C17 C16 H16 119.7
C16 C17 C22 119.77(13)
C16 C17 C18 121.05(14)
C22 C17 C18 119.17(14)
C19 C18 C17 121.25(15)
C19 C18 H18 119.4
C17 C18 H18 119.4
C18 C19 C20 120.16(14)
C18 C19 H19 119.9
C20 C19 H19 119.9
C21 C20 C19 120.53(15)
C21 C20 H20 119.7
C19 C20 H20 119.7
C20 C21 C22 121.23(14)
C20 C21 H21 119.4
C22 C21 H21 119.4
C17 C22 C21 117.63(12)
C17 C22 C13 118.54(12)
C21 C22 C13 123.83(12)
C24 C23 C28 110.48(10)
C24 C23 P1 111.40(8)
C28 C23 P1 111.39(8)
C24 C23 H23 107.8
C28 C23 H23 107.8
P1 C23 H23 107.8
C25 C24 C23 110.61(10)
C25 C24 H24A 109.5
C23 C24 H24A 109.5
C25 C24 H24B 109.5
C23 C24 H24B 109.5
H24A C24 H24B 108.1
C26 C25 C24 111.50(11)
C26 C25 H25A 109.3
C24 C25 H25A 109.3
C26 C25 H25B 109.3
C24 C25 H25B 109.3
H25A C25 H25B 108.0
C25 C26 C27 111.24(11)
C25 C26 H26A 109.4
C27 C26 H26A 109.4
C25 C26 H26B 109.4
C27 C26 H26B 109.4
H26A C26 H26B 108.0
C26 C27 C28 110.69(11)
C26 C27 H27A 109.5
C28 C27 H27A 109.5
C26 C27 H27B 109.5
C28 C27 H27B 109.5
H27A C27 H27B 108.1
C27 C28 C23 109.78(10)
C27 C28 H28A 109.7
C23 C28 H28A 109.7
C27 C28 H28B 109.7
C23 C28 H28B 109.7
H28A C28 H28B 108.2
C34 C29 C30 108.06(10)
C34 C29 P1 114.87(8)
C30 C29 P1 115.54(9)
C34 C29 H29 105.8
C30 C29 H29 105.8
P1 C29 H29 105.8
C31 C30 C29 108.37(11)
C31 C30 H30A 110.0
C29 C30 H30A 110.0
C31 C30 H30B 110.0
C29 C30 H30B 110.0
H30A C30 H30B 108.4
C32 C31 C30 112.35(11)
C32 C31 H31A 109.1
C30 C31 H31A 109.1
C32 C31 H31B 109.1
C30 C31 H31B 109.1
H31A C31 H31B 107.9
C31 C32 C33 112.32(11)
C31 C32 H32A 109.1
C33 C32 H32A 109.1
C31 C32 H32B 109.1
C33 C32 H32B 109.1
H32A C32 H32B 107.9
C32 C33 C34 110.81(11)
C32 C33 H33A 109.5
C34 C33 H33A 109.5
C32 C33 H33B 109.5
C34 C33 H33B 109.5
H33A C33 H33B 108.1
C33 C34 C29 108.82(10)
C33 C34 H34A 109.9
C29 C34 H34A 109.9
C33 C34 H34B 109.9
C29 C34 H34B 109.9
H34A C34 H34B 108.3
Cl4 C35 Cl3 110.35(8)
Cl4 C35 Cl2 110.55(8)
Cl3 C35 Cl2 109.80(8)
Cl4 C35 H35 108.7
Cl3 C35 H35 108.7
Cl2 C35 H35 108.7
Cl7 C36 Cl5 110.33(8)
Cl7 C36 Cl6 110.53(9)
Cl5 C36 Cl6 110.16(9)
Cl7 C36 H36 108.6
Cl5 C36 H36 108.6
Cl6 C36 H36 108.6
C12 P1 C23 110.81(6)
C12 P1 C1 105.26(6)
C23 P1 C1 107.20(6)
C12 P1 C29 113.35(6)
C23 P1 C29 110.05(6)
C1 P1 C29 109.88(6)

loop_
_geom_bond_atom_site_label_1
_geom_bond_atom_site_label_2
_geom_bond_distance
C1 C2 1.5095(16)
C1 P1 1.8262(12)
C1 H1A 0.9900
C1 H1B 0.9900
C2 C3 1.3775(18)
C2 C11 1.4301(17)
C3 C4 1.4116(18)
C3 H3 0.9500
C4 C5 1.3603(19)
C4 H4 0.9500
C5 C6 1.4185(19)
C5 H5 0.9500
C6 C7 1.4144(18)
C6 C11 1.4253(17)
C7 C8 1.362(2)
C7 H7 0.9500
C8 C9 1.410(2)
C8 H8 0.9500
C9 C10 1.3685(19)
C9 H9 0.9500
C10 C11 1.4236(18)
C10 H10 0.9500
C12 C13 1.5097(17)
C12 P1 1.8124(13)
C12 H12A 0.9900
C12 H12B 0.9900
C13 C14 1.3708(19)
C13 C22 1.4335(18)
C14 C15 1.411(2)
C14 H14 0.9500
C15 C16 1.365(2)
C15 H15 0.9500
C16 C17 1.413(2)
C16 H16 0.9500
C17 C22 1.4239(19)
C17 C18 1.424(2)
C18 C19 1.355(3)
C18 H18 0.9500
C19 C20 1.401(2)
C19 H19 0.9500
C20 C21 1.372(2)
C20 H20 0.9500
C21 C22 1.4247(19)
C21 H21 0.9500
C23 C24 1.5403(17)
C23 C28 1.5405(17)
C23 P1 1.8204(12)
C23 H23 1.0000
C24 C25 1.5308(18)
C24 H24A 0.9900
C24 H24B 0.9900
C25 C26 1.522(2)
C25 H25A 0.9900
C25 H25B 0.9900
C26 C27 1.5237(19)
C26 H26A 0.9900
C26 H26B 0.9900
C27 C28 1.5269(18)
C27 H27A 0.9900
C27 H27B 0.9900
C28 H28A 0.9900
C28 H28B 0.9900
C29 C34 1.5433(17)
C29 C30 1.5439(17)
C29 P1 1.8264(12)
C29 H29 1.0000
C30 C31 1.5344(18)
C30 H30A 0.9900
C30 H30B 0.9900
C31 C32 1.526(2)
C31 H31A 0.9900
C31 H31B 0.9900
C32 C33 1.5260(19)
C32 H32A 0.9900
C32 H32B 0.9900
C33 C34 1.5305(17)
C33 H33A 0.9900
C33 H33B 0.9900
C34 H34A 0.9900
C34 H34B 0.9900
C35 Cl4 1.7546(15)
C35 Cl3 1.7571(15)
C35 Cl2 1.7636(16)
C35 H35 1.0000
C36 Cl7 1.7548(16)
C36 Cl5 1.7582(16)
C36 Cl6 1.7632(16)
C36 H36 1.0000

loop_
_geom_torsion_atom_site_label_1
_geom_torsion_atom_site_label_2
_geom_torsion_atom_site_label_3
_geom_torsion_atom_site_label_4
_geom_torsion
P1 C1 C2 C3 -82.43(12)
P1 C1 C2 C11 92.37(12)
C11 C2 C3 C4 -5.77(19)
C1 C2 C3 C4 169.12(12)
C2 C3 C4 C5 0.9(2)
C3 C4 C5 C6 3.7(2)
C4 C5 C6 C7 177.41(13)
C4 C5 C6 C11 -3.3(2)
C5 C6 C7 C8 179.46(13)
C11 C6 C7 C8 0.2(2)
C6 C7 C8 C9 1.2(2)
C7 C8 C9 C10 -1.5(2)
C8 C9 C10 C11 0.3(2)
C9 C10 C11 C6 1.03(19)
C9 C10 C11 C2 -177.99(12)
C7 C6 C11 C10 -1.30(18)
C5 C6 C11 C10 179.43(12)
C7 C6 C11 C2 177.78(12)
C5 C6 C11 C2 -1.49(18)
C3 C2 C11 C10 -175.03(12)
C1 C2 C11 C10 10.23(18)
C3 C2 C11 C6 5.94(17)
C1 C2 C11 C6 -168.79(11)
P1 C12 C13 C14 -70.57(15)
P1 C12 C13 C22 112.77(12)
C22 C13 C14 C15 -2.2(2)
C12 C13 C14 C15 -178.90(12)
C13 C14 C15 C16 0.1(2)
C14 C15 C16 C17 1.2(2)
C15 C16 C17 C22 -0.3(2)
C15 C16 C17 C18 178.96(14)
C16 C17 C18 C19 -178.01(14)
C22 C17 C18 C19 1.3(2)
C17 C18 C19 C20 0.3(2)
C18 C19 C20 C21 -1.2(2)
C19 C20 C21 C22 0.5(2)
C16 C17 C22 C21 177.34(12)
C18 C17 C22 C21 -1.99(18)
C16 C17 C22 C13 -1.76(18)
C18 C17 C22 C13 178.92(12)
C20 C21 C22 C17 1.1(2)
C20 C21 C22 C13 -179.82(13)
C14 C13 C22 C17 3.00(18)
C12 C13 C22 C17 179.68(11)
C14 C13 C22 C21 -176.03(13)
C12 C13 C22 C21 0.64(19)
C28 C23 C24 C25 56.37(14)
P1 C23 C24 C25 -179.26(9)
C23 C24 C25 C26 -54.96(15)
C24 C25 C26 C27 55.49(15)
C25 C26 C27 C28 -57.30(15)
C26 C27 C28 C23 58.46(14)
C24 C23 C28 C27 -58.14(14)
P1 C23 C28 C27 177.48(9)
C34 C29 C30 C31 -62.81(13)
P1 C29 C30 C31 166.94(9)
C29 C30 C31 C32 56.70(15)
C30 C31 C32 C33 -51.85(16)
C31 C32 C33 C34 52.53(16)
C32 C33 C34 C29 -59.07(14)
C30 C29 C34 C33 64.66(13)
P1 C29 C34 C33 -164.72(9)
C13 C12 P1 C23 75.13(11)
C13 C12 P1 C1 -169.30(10)
C13 C12 P1 C29 -49.18(12)
C24 C23 P1 C12 59.03(10)
C28 C23 P1 C12 -177.12(9)
C24 C23 P1 C1 -55.33(10)
C28 C23 P1 C1 68.52(10)
C24 C23 P1 C29 -174.80(9)
C28 C23 P1 C29 -50.95(10)
C2 C1 P1 C12 75.77(10)
C2 C1 P1 C23 -166.20(9)
C2 C1 P1 C29 -46.61(10)
C34 C29 P1 C12 -42.18(11)
C30 C29 P1 C12 84.71(10)
C34 C29 P1 C23 -166.90(9)
C30 C29 P1 C23 -40.01(11)
C34 C29 P1 C1 75.27(10)
C30 C29 P1 C1 -157.84(9)

loop_
_cod_related_entry_id
_cod_related_entry_database
_cod_related_entry_code
1 ChemSpider 30658247
